data_4335397
loop_
_publ_author_name
'Jean-Marie Babo'
'Laurent Jouffret'
'Jian Lin'
'Eric M. Villa'
'Thomas E. Albrecht-Schmitt'

_publ_section_title
;
 Synthesis, Structure, and Spectroscopy of Two Ternary Uranium(IV)
 Thiophosphates: UP2S9 and UP2S7 Containing P2S92- and P2S72- Ligands
;
_journal_name_full 'Inorganic Chemistry'
_journal_page_first 7747
_journal_page_last 7751
_journal_paper_doi 10.1021/ic400942r
_journal_volume 52
_journal_year 2013
_chemical_formula_sum 'P0.67 S2.33 U0.33'
_chemical_formula_weight 174.80
_chemical_name_systematic
; 
 ? 
;
_space_group_IT_number 70
_symmetry_cell_setting orthorhombic
_symmetry_space_group_name_Hall '-F 2uv 2vw'
_symmetry_space_group_name_H-M 'F d d d :2'
_atom_sites_solution_hydrogens geom
_atom_sites_solution_primary direct
_atom_sites_solution_secondary difmap
_audit_creation_method SHELXL-97
_cell_angle_alpha 90.00
_cell_angle_beta 90.00
_cell_angle_gamma 90.00
_cell_formula_units_Z 48
_cell_length_a 8.921(3)
_cell_length_b 15.198(4)
_cell_length_c 30.104(9)
_cell_measurement_temperature 296(2)
_cell_volume 4082(2)
_computing_structure_refinement 'SHELXL-97 (Sheldrick, 2008)'
_computing_structure_solution 'SHELXS-97 (Sheldrick, 2008)'
_diffrn_ambient_temperature 296(2)
_diffrn_measured_fraction_theta_full 0.999
_diffrn_measured_fraction_theta_max 0.999
_diffrn_radiation_monochromator graphite
_diffrn_radiation_source 'fine-focus sealed tube'
_diffrn_radiation_type MoK\a
_diffrn_radiation_wavelength 0.71073
_diffrn_reflns_av_R_equivalents 0.0634
_diffrn_reflns_av_sigmaI/netI 0.0309
_diffrn_reflns_limit_h_max 11
_diffrn_reflns_limit_h_min -11
_diffrn_reflns_limit_k_max 19
_diffrn_reflns_limit_k_min -19
_diffrn_reflns_limit_l_max 38
_diffrn_reflns_limit_l_min -38
_diffrn_reflns_number 11215
_diffrn_reflns_theta_full 27.51
_diffrn_reflns_theta_max 27.51
_diffrn_reflns_theta_min 2.71
_exptl_absorpt_coefficient_mu 17.580
_exptl_absorpt_correction_T_max 0.5051
_exptl_absorpt_correction_T_min 0.3767
_exptl_absorpt_process_details SADABS
_exptl_crystal_density_diffrn 3.414
_exptl_crystal_F_000 3744
_exptl_crystal_size_max 0.07
_exptl_crystal_size_mid 0.05
_exptl_crystal_size_min 0.05
_refine_diff_density_max 0.840
_refine_diff_density_min -1.076
_refine_diff_density_rms 0.215
_refine_ls_extinction_coef 0.000016(4)
_refine_ls_extinction_expression Fc^*^=kFc[1+0.001xFc^2^\l^3^/sin(2\q)]^-1/4^
_refine_ls_extinction_method SHELXL
_refine_ls_goodness_of_fit_ref 1.044
_refine_ls_hydrogen_treatment mixed
_refine_ls_matrix_type full
_refine_ls_number_parameters 48
_refine_ls_number_reflns 1183
_refine_ls_number_restraints 0
_refine_ls_restrained_S_all 1.044
_refine_ls_R_factor_all 0.0298
_refine_ls_R_factor_gt 0.0219
_refine_ls_shift/su_max 0.001
_refine_ls_shift/su_mean 0.000
_refine_ls_structure_factor_coef Fsqd
_refine_ls_weighting_details 'calc w=1/[\s^2^(Fo^2^)+(0.0041P)^2^+72.1361P] where P=(Fo^2^+2Fc^2^)/3'
_refine_ls_weighting_scheme calc
_refine_ls_wR_factor_gt 0.0363
_refine_ls_wR_factor_ref 0.0384
_reflns_number_gt 1016
_reflns_number_total 1183
_reflns_threshold_expression >2sigma(I)
_cod_data_source_file ic400942r_si_001_1.cif
_cod_data_source_block save]
_cod_original_cell_volume 4081(2)
_cod_original_sg_symbol_H-M 'F d d d'
_cod_database_code 4335397

loop_
_symmetry_equiv_pos_as_xyz
'x, y, z'
'-x+3/4, -y+3/4, z'
'-x+3/4, y, -z+3/4'
'x, -y+3/4, -z+3/4'
'x, y+1/2, z+1/2'
'-x+3/4, -y+5/4, z+1/2'
'-x+3/4, y+1/2, -z+5/4'
'x, -y+5/4, -z+5/4'
'x+1/2, y, z+1/2'
'-x+5/4, -y+3/4, z+1/2'
'-x+5/4, y, -z+5/4'
'x+1/2, -y+3/4, -z+5/4'
'x+1/2, y+1/2, z'
'-x+5/4, -y+5/4, z'
'-x+5/4, y+1/2, -z+3/4'
'x+1/2, -y+5/4, -z+3/4'
'-x, -y, -z'
'x-3/4, y-3/4, -z'
'x-3/4, -y, z-3/4'
'-x, y-3/4, z-3/4'
'-x, -y+1/2, -z+1/2'
'x-3/4, y-1/4, -z+1/2'
'x-3/4, -y+1/2, z-1/4'
'-x, y-1/4, z-1/4'
'-x+1/2, -y, -z+1/2'
'x-1/4, y-3/4, -z+1/2'
'x-1/4, -y, z-1/4'
'-x+1/2, y-3/4, z-1/4'
'-x+1/2, -y+1/2, -z'
'x-1/4, y-1/4, -z'
'x-1/4, -y+1/2, z-3/4'
'-x+1/2, y-1/4, z-3/4'

loop_
_atom_site_label
_atom_site_type_symbol
_atom_site_fract_x
_atom_site_fract_y
_atom_site_fract_z
_atom_site_U_iso_or_equiv
_atom_site_adp_type
_atom_site_occupancy
_atom_site_symmetry_multiplicity
_atom_site_calc_flag
_atom_site_refinement_flags
U U 0.1250 0.1250 0.515311(8) 0.00838(9) Uani 1 2 d S
P P 0.11837(15) 0.31940(8) 0.56908(4) 0.0093(2) Uani 1 1 d .
S1 S 0.1250 0.40262(10) 0.6250 0.0104(3) Uani 1 2 d S
S2 S 0.31747(14) 0.25662(8) 0.55689(4) 0.0099(2) Uani 1 1 d .
S3 S 0.08807(13) 0.40710(8) 0.51967(4) 0.0115(3) Uani 1 1 d .
S4 S -0.03634(14) 0.22491(8) 0.57642(4) 0.0121(3) Uani 1 1 d .

loop_
_atom_site_aniso_label
_atom_site_aniso_U_11
_atom_site_aniso_U_22
_atom_site_aniso_U_33
_atom_site_aniso_U_23
_atom_site_aniso_U_13
_atom_site_aniso_U_12
U 0.00889(13) 0.00897(13) 0.00729(12) 0.000 0.000 -0.00005(11)
P 0.0109(6) 0.0095(6) 0.0075(5) 0.0001(4) 0.0001(5) -0.0002(5)
S1 0.0149(9) 0.0101(8) 0.0063(7) 0.000 0.0002(7) 0.000
S2 0.0100(6) 0.0111(6) 0.0085(5) 0.0003(4) 0.0002(5) 0.0006(5)
S3 0.0124(7) 0.0136(6) 0.0084(5) 0.0020(5) 0.0008(4) 0.0029(5)
S4 0.0106(6) 0.0133(6) 0.0123(6) -0.0020(5) 0.0022(5) -0.0011(5)

loop_
_atom_type_symbol
_atom_type_description
_atom_type_scat_dispersion_real
_atom_type_scat_dispersion_imag
_atom_type_scat_source
P P 0.1023 0.0942 'International Tables Vol C Tables 4.2.6.8 and 6.1.1.4'
S S 0.1246 0.1234 'International Tables Vol C Tables 4.2.6.8 and 6.1.1.4'
U U -9.6767 9.6646 'International Tables Vol C Tables 4.2.6.8 and 6.1.1.4'

loop_
_geom_angle_atom_site_label_1
_geom_angle_atom_site_label_2
_geom_angle_atom_site_label_3
_geom_angle
_geom_angle_site_symmetry_1
_geom_angle_site_symmetry_3
S4 U S4 97.35(6) 14_445 .
S4 U S3 144.35(4) 14_445 30_556
S4 U S3 71.48(4) . 30_556
S4 U S3 71.48(4) 14_445 29_556
S4 U S3 144.34(4) . 29_556
S3 U S3 135.99(5) 30_556 29_556
S4 U S2 104.54(4) 14_445 30_556
S4 U S2 138.59(4) . 30_556
S3 U S2 70.24(3) 30_556 30_556
S3 U S2 76.71(4) 29_556 30_556
S4 U S2 138.58(4) 14_445 29_556
S4 U S2 104.54(4) . 29_556
S3 U S2 76.71(4) 30_556 29_556
S3 U S2 70.24(3) 29_556 29_556
S2 U S2 81.44(5) 30_556 29_556
S4 U S2 69.34(4) 14_445 14_445
S4 U S2 77.67(4) . 14_445
S3 U S2 75.16(4) 30_556 14_445
S3 U S2 125.28(4) 29_556 14_445
S2 U S2 77.86(4) 30_556 14_445
S2 U S2 149.36(4) 29_556 14_445
S4 U S2 77.67(4) 14_445 .
S4 U S2 69.34(4) . .
S3 U S2 125.28(4) 30_556 .
S3 U S2 75.16(4) 29_556 .
S2 U S2 149.36(4) 30_556 .
S2 U S2 77.86(4) 29_556 .
S2 U S2 129.20(5) 14_445 .
S4 U P 36.47(3) 14_445 14_445
S4 U P 99.77(4) . 14_445
S3 U P 110.38(3) 30_556 14_445
S3 U P 90.68(3) 29_556 14_445
S2 U P 79.46(4) 30_556 14_445
S2 U P 155.65(3) 29_556 14_445
S2 U P 37.17(3) 14_445 14_445
S2 U P 112.62(4) . 14_445
S4 U P 99.77(4) 14_445 .
S4 U P 36.46(3) . .
S3 U P 90.68(3) 30_556 .
S3 U P 110.38(3) 29_556 .
S2 U P 155.65(3) 30_556 .
S2 U P 79.46(4) 29_556 .
S2 U P 112.62(4) 14_445 .
S2 U P 37.17(3) . .
P U P 122.57(4) 14_445 .
S4 P S3 117.58(8) . .
S4 P S2 106.44(8) . .
S3 P S2 106.98(7) . .
S4 P S1 111.19(7) . .
S3 P S1 101.33(7) . .
S2 P S1 113.48(7) . .
S4 P U 55.71(5) . .
S3 P U 103.16(6) . .
S2 P U 59.37(4) . .
S1 P U 155.50(6) . .
P S1 P 106.19(9) . 11_455
P S2 U 89.92(5) . 29_556
P S2 U 83.46(5) . .
U S2 U 102.14(4) 29_556 .
P S3 U 92.27(6) . 29_556
P S4 U 87.82(6) . .

loop_
_geom_bond_atom_site_label_1
_geom_bond_atom_site_label_2
_geom_bond_distance
_geom_bond_site_symmetry_2
U S4 2.7860(13) 14_445
U S4 2.7860(13) .
U S3 2.8104(14) 30_556
U S3 2.8104(14) 29_556
U S2 2.8680(13) 30_556
U S2 2.8680(13) 29_556
U S2 2.9182(13) 14_445
U S2 2.9182(13) .
U P 3.3694(14) 14_445
U P 3.3695(14) .
P S4 2.0040(18) .
P S3 2.0156(17) .
P S2 2.0493(18) .
P S1 2.1063(15) .
S1 P 2.1063(15) 11_455
S2 U 2.8680(13) 29_556
S3 U 2.8104(14) 29_556
